data_4035094
loop_
_publ_author_name
'Bam, Radha'
'Chalifoux, Wesley A.'

_publ_section_title
;
 One-Pot Domino Friedel-Crafts Acylation/Annulation between Alkynes and
 2-Methoxybenzoyl Chlorides: Synthesis of 2,3-Disubstituted Chromen-4-one
 Derivatives.
;
_journal_issue 17
_journal_name_full 'The Journal of organic chemistry'
_journal_page_first 9929
_journal_page_last 9938
_journal_paper_doi 10.1021/acs.joc.8b01357
_journal_volume 83
_journal_year 2018
_chemical_formula_sum 'C23 H22 O3 Si'
_chemical_formula_weight 374.49
_space_group_crystal_system triclinic
_space_group_IT_number 2
_space_group_name_Hall '-P 1'
_space_group_name_H-M_alt 'P -1'
_atom_sites_solution_hydrogens geom
_audit_creation_method SHELXL-2014/6
_cell_angle_alpha 106.2708(14)
_cell_angle_beta 94.4157(15)
_cell_angle_gamma 102.8821(15)
_cell_formula_units_Z 2
_cell_length_a 8.8996(8)
_cell_length_b 9.6500(8)
_cell_length_c 12.1116(10)
_cell_measurement_reflns_used 5370
_cell_measurement_temperature 100(2)
_cell_measurement_theta_max 29.84
_cell_measurement_theta_min 2.27
_cell_volume 962.50(14)
_computing_cell_refinement 'Bruker SAINT'
_computing_data_collection 'Bruker APEX2'
_computing_data_reduction 'Bruker SAINT'
_computing_molecular_graphics 'Bruker SHELXTL'
_computing_publication_material 'Bruker SHELXTL'
_computing_structure_refinement 'SHELXL-2014/6 (Sheldrick, 2014)'
_computing_structure_solution 'SHELXS-97 (Sheldrick 2008)'
_diffrn_ambient_temperature 100(2)
_diffrn_measured_fraction_theta_full 0.999
_diffrn_measured_fraction_theta_max 0.999
_diffrn_measurement_device_type 'Bruker APEX-II CCD'
_diffrn_measurement_method '\f and \w scans'
_diffrn_radiation_type MoK\a
_diffrn_radiation_wavelength 0.71073
_diffrn_reflns_av_R_equivalents 0.0493
_diffrn_reflns_av_unetI/netI 0.0463
_diffrn_reflns_Laue_measured_fraction_full 0.999
_diffrn_reflns_Laue_measured_fraction_max 0.999
_diffrn_reflns_limit_h_max 12
_diffrn_reflns_limit_h_min -12
_diffrn_reflns_limit_k_max 13
_diffrn_reflns_limit_k_min -13
_diffrn_reflns_limit_l_max 17
_diffrn_reflns_limit_l_min -17
_diffrn_reflns_number 22934
_diffrn_reflns_point_group_measured_fraction_full 0.999
_diffrn_reflns_point_group_measured_fraction_max 0.999
_diffrn_reflns_theta_full 26.000
_diffrn_reflns_theta_max 29.994
_diffrn_reflns_theta_min 1.771
_exptl_absorpt_coefficient_mu 0.142
_exptl_absorpt_correction_T_max 0.7460
_exptl_absorpt_correction_T_min 0.5833
_exptl_absorpt_correction_type multi-scan
_exptl_crystal_colour colourless
_exptl_crystal_density_diffrn 1.292
_exptl_crystal_description rod
_exptl_crystal_F_000 396
_exptl_crystal_size_max 0.385
_exptl_crystal_size_mid 0.117
_exptl_crystal_size_min 0.110
_refine_diff_density_max 0.630
_refine_diff_density_min -0.475
_refine_diff_density_rms 0.069
_refine_ls_extinction_method none
_refine_ls_goodness_of_fit_ref 1.003
_refine_ls_hydrogen_treatment constr
_refine_ls_matrix_type full
_refine_ls_number_parameters 248
_refine_ls_number_reflns 5611
_refine_ls_number_restraints 0
_refine_ls_restrained_S_all 1.003
_refine_ls_R_factor_all 0.0699
_refine_ls_R_factor_gt 0.0468
_refine_ls_shift/su_max 0.010
_refine_ls_shift/su_mean 0.000
_refine_ls_structure_factor_coef Fsqd
_refine_ls_weighting_details 'w=1/[\s^2^(Fo^2^)+(0.0780P)^2^+0.0970P] where P=(Fo^2^+2Fc^2^)/3'
_refine_ls_weighting_scheme calc
_refine_ls_wR_factor_gt 0.1213
_refine_ls_wR_factor_ref 0.1313
_reflns_Friedel_coverage 0.000
_reflns_number_gt 4167
_reflns_number_total 5611
_reflns_threshold_expression 'I > 2\s(I)'
_cod_data_source_file jo8b01357_si_003.cif
_cod_data_source_block RB002_0m
_cod_database_code 4035094
_shelx_space_group_comment
; 
The symmetry employed for this shelxl refinement is uniquely defined 
by the following loop, which should always be used as a source of 
symmetry information in preference to the above space-group names. 
They are only intended as comments. 
;
_shelx_estimated_absorpt_t_min 0.947
_shelx_estimated_absorpt_t_max 0.984
_shelxl_version_number 2014/6

loop_
_space_group_symop_operation_xyz
'x, y, z'
'-x, -y, -z'

loop_
_atom_site_label
_atom_site_type_symbol
_atom_site_fract_x
_atom_site_fract_y
_atom_site_fract_z
_atom_site_U_iso_or_equiv
_atom_site_adp_type
_atom_site_occupancy
_atom_site_site_symmetry_order
_atom_site_calc_flag
_atom_site_refinement_flags_posn
_atom_site_refinement_flags_adp
Si1 Si 0.15523(5) 0.93625(4) 0.29914(3) 0.01655(11) Uani 1 1 d . .
O1 O 0.50241(12) 0.70058(11) 0.29901(8) 0.0181(2) Uani 1 1 d . .
O2 O 0.39211(13) 0.99373(11) 0.14435(9) 0.0199(2) Uani 1 1 d . .
O3 O 0.23741(14) 0.68254(12) 0.75742(9) 0.0249(3) Uani 1 1 d . .
C1 C 0.55247(16) 0.70023(15) 0.19380(12) 0.0156(3) Uani 1 1 d . .
C2 C 0.64232(16) 0.60422(15) 0.15084(12) 0.0170(3) Uani 1 1 d . .
H2 H 0.6665 0.5395 0.1920 0.020 Uiso 1 1 calc R U
C3 C 0.69811(16) 0.60344(15) 0.04449(12) 0.0161(3) Uani 1 1 d . .
C4 C 0.79114(17) 0.50657(15) -0.00528(13) 0.0195(3) Uani 1 1 d . .
H4 H 0.8160 0.4393 0.0330 0.023 Uiso 1 1 calc R U
C5 C 0.84509(17) 0.50944(16) -0.10760(13) 0.0206(3) Uani 1 1 d . .
H5 H 0.9076 0.4445 -0.1391 0.025 Uiso 1 1 calc R U
C6 C 0.80925(17) 0.60758(16) -0.16718(13) 0.0203(3) Uani 1 1 d . .
H6 H 0.8481 0.6086 -0.2379 0.024 Uiso 1 1 calc R U
C7 C 0.71834(17) 0.70125(16) -0.12263(12) 0.0185(3) Uani 1 1 d . .
H7 H 0.6934 0.7661 -0.1633 0.022 Uiso 1 1 calc R U
C8 C 0.66127(16) 0.70197(14) -0.01620(12) 0.0152(3) Uani 1 1 d . .
C9 C 0.56910(16) 0.79828(15) 0.03134(12) 0.0150(3) Uani 1 1 d . .
H9 H 0.5442 0.8643 -0.0083 0.018 Uiso 1 1 calc R U
C10 C 0.51426(16) 0.79792(15) 0.13528(12) 0.0146(3) Uani 1 1 d . .
C11 C 0.41194(16) 0.89285(15) 0.18374(12) 0.0151(3) Uani 1 1 d . .
C12 C 0.33407(16) 0.86023(15) 0.27910(11) 0.0159(3) Uani 1 1 d . .
C13 C 0.39139(16) 0.77494(15) 0.33591(12) 0.0162(3) Uani 1 1 d . .
C14 C 0.35219(17) 0.75171(15) 0.44667(12) 0.0172(3) Uani 1 1 d . .
C15 C 0.32609(17) 0.86874(16) 0.53447(12) 0.0184(3) Uani 1 1 d . .
H15 H 0.3353 0.9632 0.5224 0.022 Uiso 1 1 calc R U
C16 C 0.28689(17) 0.85050(16) 0.63943(12) 0.0190(3) Uani 1 1 d . .
H16 H 0.2677 0.9310 0.6977 0.023 Uiso 1 1 calc R U
C17 C 0.27612(18) 0.71251(16) 0.65808(12) 0.0200(3) Uani 1 1 d . .
C18 C 0.3064(2) 0.59520(16) 0.57210(13) 0.0231(3) Uani 1 1 d . .
H18 H 0.3002 0.5016 0.5851 0.028 Uiso 1 1 calc R U
C19 C 0.34521(18) 0.61504(16) 0.46829(13) 0.0209(3) Uani 1 1 d . .
H19 H 0.3674 0.5354 0.4109 0.025 Uiso 1 1 calc R U
C20 C 0.2116(2) 0.80336(17) 0.84784(13) 0.0237(3) Uani 1 1 d . .
H20A H 0.1214 0.8338 0.8205 0.036 Uiso 1 1 calc R U
H20B H 0.3041 0.8880 0.8685 0.036 Uiso 1 1 calc R U
H20C H 0.1918 0.7709 0.9163 0.036 Uiso 1 1 calc R U
C21 C 0.01138(19) 0.82790(19) 0.36907(14) 0.0254(3) Uani 1 1 d . .
H21A H 0.0032 0.7210 0.3359 0.038 Uiso 1 1 calc R U
H21B H -0.0908 0.8472 0.3548 0.038 Uiso 1 1 calc R U
H21C H 0.0466 0.8589 0.4530 0.038 Uiso 1 1 calc R U
C22 C 0.21419(19) 1.14044(16) 0.38175(13) 0.0223(3) Uani 1 1 d . .
H22A H 0.2480 1.1539 0.4638 0.033 Uiso 1 1 calc R U
H22B H 0.1252 1.1834 0.3750 0.033 Uiso 1 1 calc R U
H22C H 0.3002 1.1908 0.3495 0.033 Uiso 1 1 calc R U
C23 C 0.04961(17) 0.90635(17) 0.15116(13) 0.0206(3) Uani 1 1 d . .
H23A H 0.1061 0.9791 0.1166 0.031 Uiso 1 1 calc R U
H23B H -0.0558 0.9192 0.1578 0.031 Uiso 1 1 calc R U
H23C H 0.0433 0.8051 0.1016 0.031 Uiso 1 1 calc R U

loop_
_atom_site_aniso_label
_atom_site_aniso_U_11
_atom_site_aniso_U_22
_atom_site_aniso_U_33
_atom_site_aniso_U_23
_atom_site_aniso_U_13
_atom_site_aniso_U_12
Si1 0.0169(2) 0.0187(2) 0.01530(19) 0.00644(15) 0.00097(14) 0.00594(15)
O1 0.0193(5) 0.0224(5) 0.0166(5) 0.0103(4) 0.0004(4) 0.0086(4)
O2 0.0240(5) 0.0211(5) 0.0215(5) 0.0131(4) 0.0048(4) 0.0109(4)
O3 0.0419(7) 0.0209(5) 0.0168(5) 0.0106(4) 0.0066(5) 0.0107(5)
C1 0.0148(6) 0.0172(6) 0.0150(6) 0.0079(5) -0.0020(5) 0.0024(5)
C2 0.0149(6) 0.0159(6) 0.0211(7) 0.0089(5) -0.0037(5) 0.0038(5)
C3 0.0124(6) 0.0137(6) 0.0210(7) 0.0059(5) -0.0024(5) 0.0021(5)
C4 0.0165(7) 0.0148(6) 0.0271(7) 0.0069(6) -0.0029(6) 0.0050(5)
C5 0.0148(7) 0.0182(7) 0.0261(7) 0.0026(6) -0.0005(5) 0.0052(5)
C6 0.0180(7) 0.0198(7) 0.0204(7) 0.0030(6) 0.0017(5) 0.0039(5)
C7 0.0191(7) 0.0183(6) 0.0189(7) 0.0071(5) 0.0004(5) 0.0056(5)
C8 0.0138(6) 0.0134(6) 0.0174(6) 0.0051(5) -0.0019(5) 0.0027(5)
C9 0.0149(6) 0.0148(6) 0.0163(6) 0.0073(5) -0.0014(5) 0.0038(5)
C10 0.0143(6) 0.0147(6) 0.0154(6) 0.0065(5) -0.0015(5) 0.0039(5)
C11 0.0157(6) 0.0148(6) 0.0152(6) 0.0062(5) -0.0014(5) 0.0038(5)
C12 0.0176(7) 0.0161(6) 0.0137(6) 0.0056(5) -0.0005(5) 0.0034(5)
C13 0.0163(6) 0.0156(6) 0.0154(6) 0.0049(5) -0.0020(5) 0.0026(5)
C14 0.0180(7) 0.0189(7) 0.0153(6) 0.0084(5) -0.0021(5) 0.0034(5)
C15 0.0212(7) 0.0176(6) 0.0159(6) 0.0084(5) -0.0035(5) 0.0023(5)
C16 0.0230(7) 0.0184(7) 0.0153(6) 0.0061(5) -0.0011(5) 0.0048(5)
C17 0.0246(8) 0.0220(7) 0.0157(6) 0.0110(6) 0.0004(5) 0.0046(6)
C18 0.0357(9) 0.0179(7) 0.0194(7) 0.0103(6) 0.0024(6) 0.0089(6)
C19 0.0289(8) 0.0188(7) 0.0165(7) 0.0068(6) 0.0010(6) 0.0081(6)
C20 0.0343(9) 0.0224(7) 0.0179(7) 0.0091(6) 0.0056(6) 0.0096(6)
C21 0.0206(8) 0.0329(8) 0.0242(8) 0.0117(7) 0.0031(6) 0.0062(6)
C22 0.0284(8) 0.0203(7) 0.0193(7) 0.0056(6) 0.0037(6) 0.0092(6)
C23 0.0194(7) 0.0232(7) 0.0200(7) 0.0076(6) -0.0013(5) 0.0071(6)

loop_
_atom_type_symbol
_atom_type_description
_atom_type_scat_dispersion_real
_atom_type_scat_dispersion_imag
_atom_type_scat_source
C C 0.0033 0.0016 'International Tables Vol C Tables 4.2.6.8 and 6.1.1.4'
H H 0.0000 0.0000 'International Tables Vol C Tables 4.2.6.8 and 6.1.1.4'
O O 0.0106 0.0060 'International Tables Vol C Tables 4.2.6.8 and 6.1.1.4'
Si Si 0.0817 0.0704 'International Tables Vol C Tables 4.2.6.8 and 6.1.1.4'

loop_
_geom_angle_atom_site_label_1
_geom_angle_atom_site_label_2
_geom_angle_atom_site_label_3
_geom_angle
C23 Si1 C22 109.87(7)
C23 Si1 C21 104.62(7)
C22 Si1 C21 111.89(7)
C23 Si1 C12 107.78(6)
C22 Si1 C12 110.37(7)
C21 Si1 C12 112.08(7)
C13 O1 C1 119.62(11)
C17 O3 C20 116.73(11)
C2 C1 O1 117.58(12)
C2 C1 C10 122.13(13)
O1 C1 C10 120.27(12)
C1 C2 C3 118.95(13)
C1 C2 H2 120.5
C3 C2 H2 120.5
C2 C3 C4 121.95(13)
C2 C3 C8 119.90(12)
C4 C3 C8 118.15(13)
C5 C4 C3 120.71(13)
C5 C4 H4 119.6
C3 C4 H4 119.6
C4 C5 C6 121.06(13)
C4 C5 H5 119.5
C6 C5 H5 119.5
C7 C6 C5 119.90(14)
C7 C6 H6 120.1
C5 C6 H6 120.1
C6 C7 C8 120.54(13)
C6 C7 H7 119.7
C8 C7 H7 119.7
C9 C8 C7 121.32(12)
C9 C8 C3 119.05(12)
C7 C8 C3 119.63(12)
C10 C9 C8 120.73(12)
C10 C9 H9 119.6
C8 C9 H9 119.6
C9 C10 C1 119.24(12)
C9 C10 C11 121.56(12)
C1 C10 C11 119.15(12)
O2 C11 C12 122.16(12)
O2 C11 C10 121.20(12)
C12 C11 C10 116.64(12)
C13 C12 C11 117.66(13)
C13 C12 Si1 129.09(11)
C11 C12 Si1 113.13(9)
C12 C13 O1 124.00(13)
C12 C13 C14 126.92(13)
O1 C13 C14 109.03(12)
C15 C14 C19 118.36(13)
C15 C14 C13 119.91(12)
C19 C14 C13 121.69(13)
C16 C15 C14 121.55(13)
C16 C15 H15 119.2
C14 C15 H15 119.2
C15 C16 C17 119.25(13)
C15 C16 H16 120.4
C17 C16 H16 120.4
O3 C17 C16 123.92(13)
O3 C17 C18 116.19(13)
C16 C17 C18 119.88(13)
C19 C18 C17 120.19(14)
C19 C18 H18 119.9
C17 C18 H18 119.9
C18 C19 C14 120.70(13)
C18 C19 H19 119.7
C14 C19 H19 119.7
O3 C20 H20A 109.5
O3 C20 H20B 109.5
H20A C20 H20B 109.5
O3 C20 H20C 109.5
H20A C20 H20C 109.5
H20B C20 H20C 109.5
Si1 C21 H21A 109.5
Si1 C21 H21B 109.5
H21A C21 H21B 109.5
Si1 C21 H21C 109.5
H21A C21 H21C 109.5
H21B C21 H21C 109.5
Si1 C22 H22A 109.5
Si1 C22 H22B 109.5
H22A C22 H22B 109.5
Si1 C22 H22C 109.5
H22A C22 H22C 109.5
H22B C22 H22C 109.5
Si1 C23 H23A 109.5
Si1 C23 H23B 109.5
H23A C23 H23B 109.5
Si1 C23 H23C 109.5
H23A C23 H23C 109.5
H23B C23 H23C 109.5

loop_
_geom_bond_atom_site_label_1
_geom_bond_atom_site_label_2
_geom_bond_distance
Si1 C23 1.8732(15)
Si1 C22 1.8742(15)
Si1 C21 1.8751(16)
Si1 C12 1.9002(14)
O1 C13 1.3767(17)
O1 C1 1.3814(16)
O2 C11 1.2370(16)
O3 C17 1.3654(17)
O3 C20 1.4330(17)
C1 C2 1.3757(19)
C1 C10 1.4097(18)
C2 C3 1.4143(19)
C2 H2 0.9500
C3 C4 1.4244(19)
C3 C8 1.4301(19)
C4 C5 1.368(2)
C4 H4 0.9500
C5 C6 1.415(2)
C5 H5 0.9500
C6 C7 1.3722(19)
C6 H6 0.9500
C7 C8 1.4203(19)
C7 H7 0.9500
C8 C9 1.4075(18)
C9 C10 1.3853(18)
C9 H9 0.9500
C10 C11 1.4717(18)
C11 C12 1.4639(19)
C12 C13 1.3644(19)
C13 C14 1.4755(19)
C14 C15 1.394(2)
C14 C19 1.4040(19)
C15 C16 1.3910(19)
C15 H15 0.9500
C16 C17 1.396(2)
C16 H16 0.9500
C17 C18 1.399(2)
C18 C19 1.382(2)
C18 H18 0.9500
C19 H19 0.9500
C20 H20A 0.9800
C20 H20B 0.9800
C20 H20C 0.9800
C21 H21A 0.9800
C21 H21B 0.9800
C21 H21C 0.9800
C22 H22A 0.9800
C22 H22B 0.9800
C22 H22C 0.9800
C23 H23A 0.9800
C23 H23B 0.9800
C23 H23C 0.9800

loop_
_geom_torsion_atom_site_label_1
_geom_torsion_atom_site_label_2
_geom_torsion_atom_site_label_3
_geom_torsion_atom_site_label_4
_geom_torsion
C13 O1 C1 C2 -168.97(12)
C13 O1 C1 C10 12.33(19)
O1 C1 C2 C3 -178.70(12)
C10 C1 C2 C3 0.0(2)
C1 C2 C3 C4 -179.74(13)
C1 C2 C3 C8 0.3(2)
C2 C3 C4 C5 -179.22(13)
C8 C3 C4 C5 0.8(2)
C3 C4 C5 C6 -0.5(2)
C4 C5 C6 C7 -0.3(2)
C5 C6 C7 C8 0.8(2)
C6 C7 C8 C9 179.39(13)
C6 C7 C8 C3 -0.4(2)
C2 C3 C8 C9 -0.2(2)
C4 C3 C8 C9 179.82(12)
C2 C3 C8 C7 179.65(12)
C4 C3 C8 C7 -0.4(2)
C7 C8 C9 C10 -179.96(13)
C3 C8 C9 C10 -0.1(2)
C8 C9 C10 C1 0.4(2)
C8 C9 C10 C11 -177.20(13)
C2 C1 C10 C9 -0.3(2)
O1 C1 C10 C9 178.36(12)
C2 C1 C10 C11 177.34(13)
O1 C1 C10 C11 -4.0(2)
C9 C10 C11 O2 -12.2(2)
C1 C10 C11 O2 170.29(13)
C9 C10 C11 C12 167.04(12)
C1 C10 C11 C12 -10.52(19)
O2 C11 C12 C13 -163.77(13)
C10 C11 C12 C13 17.05(19)
O2 C11 C12 Si1 19.81(17)
C10 C11 C12 Si1 -159.37(10)
C11 C12 C13 O1 -9.7(2)
Si1 C12 C13 O1 166.09(10)
C11 C12 C13 C14 167.56(13)
Si1 C12 C13 C14 -16.7(2)
C1 O1 C13 C12 -5.4(2)
C1 O1 C13 C14 176.97(11)
C12 C13 C14 C15 -36.5(2)
O1 C13 C14 C15 141.06(13)
C12 C13 C14 C19 145.63(15)
O1 C13 C14 C19 -36.79(18)
C19 C14 C15 C16 -2.9(2)
C13 C14 C15 C16 179.14(13)
C14 C15 C16 C17 1.1(2)
C20 O3 C17 C16 -2.0(2)
C20 O3 C17 C18 177.82(14)
C15 C16 C17 O3 -179.49(14)
C15 C16 C17 C18 0.7(2)
O3 C17 C18 C19 179.49(14)
C16 C17 C18 C19 -0.7(2)
C17 C18 C19 C14 -1.1(2)
C15 C14 C19 C18 2.9(2)
C13 C14 C19 C18 -179.19(14)
